data_7039618
loop_
_publ_author_name
'Hessevik, Julie'
'Lalrempuia, Ralte'
'Nsiri, Hajar'
'T\"ornroos, Karl W'
'Jensen, Vidar R.'
'Le Roux, Erwan'

_publ_section_title
;
 Sterically (un)encumbered mer-tridentate N-heterocyclic carbene complexes
 of titanium(iv) for the copolymerization of cyclohexene oxide with CO2.
;
_journal_issue 37
_journal_name_full 'Dalton transactions (Cambridge, England : 2003)'
_journal_page_first 14734
_journal_page_last 14744
_journal_paper_doi 10.1039/c6dt01706a
_journal_volume 45
_journal_year 2016
_chemical_formula_moiety '2(C33 H42 N2 O4 Ti), 2.5(C6 H14)'
_chemical_formula_sum 'C81 H119 N4 O8 Ti2'
_chemical_formula_weight 1372.59
_chemical_properties_physical Air-sensitive,Moisture-sensitive,Hygroscopic
_space_group_crystal_system monoclinic
_space_group_IT_number 14
_space_group_name_Hall '-P 2ybc'
_space_group_name_H-M_alt 'P 1 21/c 1'
_symmetry_space_group_name_Hall '-P 2ybc'
_symmetry_space_group_name_H-M 'P 1 21/c 1'
_atom_sites_solution_hydrogens geom
_audit_creation_method SHELXL-2014/7
_audit_update_record
;
2016-04-26 deposited with the CCDC.
2016-06-14 downloaded from the CCDC.
;
_cell_angle_alpha 90
_cell_angle_beta 112.6230(10)
_cell_angle_gamma 90
_cell_formula_units_Z 4
_cell_length_a 16.7643(16)
_cell_length_b 27.625(3)
_cell_length_c 17.7509(17)
_cell_measurement_reflns_used 9958
_cell_measurement_temperature 103(2)
_cell_measurement_theta_max 25.21
_cell_measurement_theta_min 2.25
_cell_volume 7588.2(13)
_computing_cell_refinement 'Bruker SAINT'
_computing_data_collection 'Bruker APEX2'
_computing_data_reduction 'Bruker SAINT'
_computing_molecular_graphics 'Bruker SHELXTL'
_computing_publication_material 'Bruker SHELXTL'
_computing_structure_refinement 'SHELXL-2014/7 (Sheldrick, 2014)'
_computing_structure_solution 'SHELXT (Sheldrick, 2014)'
_diffrn_ambient_temperature 103(2)
_diffrn_measured_fraction_theta_full 1.000
_diffrn_measured_fraction_theta_max 0.999
_diffrn_measurement_device_type 'Bruker APEX-II Pt135 CCD'
_diffrn_measurement_method '\w scans'
_diffrn_radiation_type MoK\a
_diffrn_radiation_wavelength 0.71073
_diffrn_reflns_av_R_equivalents 0.0648
_diffrn_reflns_av_unetI/netI 0.0435
_diffrn_reflns_Laue_measured_fraction_full 1.000
_diffrn_reflns_Laue_measured_fraction_max 0.999
_diffrn_reflns_limit_h_max 20
_diffrn_reflns_limit_h_min -20
_diffrn_reflns_limit_k_max 33
_diffrn_reflns_limit_k_min -33
_diffrn_reflns_limit_l_max 21
_diffrn_reflns_limit_l_min -21
_diffrn_reflns_number 88763
_diffrn_reflns_point_group_measured_fraction_full 1.000
_diffrn_reflns_point_group_measured_fraction_max 0.999
_diffrn_reflns_theta_full 25.242
_diffrn_reflns_theta_max 25.290
_diffrn_reflns_theta_min 1.928
_diffrn_source 'Bruker TXS Rotating anode'
_exptl_absorpt_coefficient_mu 0.267
_exptl_absorpt_correction_type multi-scan
_exptl_absorpt_process_details 'SADABS 2012/1'
_exptl_crystal_colour 'pale yellow'
_exptl_crystal_density_diffrn 1.201
_exptl_crystal_description 'long prism'
_exptl_crystal_F_000 2964
_exptl_crystal_size_max 0.484
_exptl_crystal_size_mid 0.252
_exptl_crystal_size_min 0.118
_exptl_transmission_factor_max 0.7452
_exptl_transmission_factor_min 0.4837
_refine_diff_density_max 0.990
_refine_diff_density_min -0.773
_refine_diff_density_rms 0.081
_refine_ls_extinction_method none
_refine_ls_goodness_of_fit_ref 1.088
_refine_ls_hydrogen_treatment constr
_refine_ls_matrix_type full
_refine_ls_number_parameters 879
_refine_ls_number_reflns 13786
_refine_ls_number_restraints 9
_refine_ls_restrained_S_all 1.089
_refine_ls_R_factor_all 0.0739
_refine_ls_R_factor_gt 0.0587
_refine_ls_shift/su_max 0.001
_refine_ls_shift/su_mean 0.000
_refine_ls_structure_factor_coef Fsqd
_refine_ls_weighting_details 'w=1/[\s^2^(Fo^2^)+(0.0915P)^2^+8.6884P] where P=(Fo^2^+2Fc^2^)/3'
_refine_ls_weighting_scheme calc
_refine_ls_wR_factor_gt 0.1672
_refine_ls_wR_factor_ref 0.1785
_reflns_Friedel_coverage 0.000
_reflns_number_gt 11119
_reflns_number_total 13786
_reflns_threshold_expression 'I > 2\s(I)'
_cod_data_source_file c6dt01706a2.cif
_cod_data_source_block Compound3
_cod_depositor_comments 'Adding full bibliography for 7039616--7039618.cif.'
_cod_database_code 7039618
_shelx_shelxl_version_number 2014/7
_shelx_space_group_comment
;
The symmetry employed for this shelxl refinement is uniquely defined
by the following loop, which should always be used as a source of
symmetry information in preference to the above space-group names.
They are only intended as comments.
;
_shelx_estimated_absorpt_t_min 0.882
_shelx_estimated_absorpt_t_max 0.969

loop_
_space_group_symop_operation_xyz
'x, y, z'
'-x, y+1/2, -z+1/2'
'-x, -y, -z'
'x, -y-1/2, z-1/2'

loop_
_atom_site_label
_atom_site_type_symbol
_atom_site_fract_x
_atom_site_fract_y
_atom_site_fract_z
_atom_site_U_iso_or_equiv
_atom_site_adp_type
_atom_site_occupancy
_atom_site_site_symmetry_order
_atom_site_calc_flag
_atom_site_refinement_flags_posn
_atom_site_refinement_flags_adp
C1 C 0.62585(17) 0.25714(10) 0.52299(17) 0.0230(6) Uani 1 1 d . .
N1 N 0.64547(15) 0.27789(8) 0.59622(14) 0.0241(5) Uani 1 1 d . .
O1 O 0.68868(13) 0.33944(7) 0.49063(12) 0.0276(4) Uani 1 1 d . .
Ti1 Ti 0.67169(3) 0.28206(2) 0.42816(3) 0.02145(14) Uani 1 1 d . .
C2 C 0.6091(2) 0.25181(11) 0.64825(18) 0.0296(6) Uani 1 1 d . .
H2A H 0.5657 0.2718 0.6592 0.036 Uiso 1 1 calc R U
H2B H 0.6550 0.2422 0.7008 0.036 Uiso 1 1 calc R U
N2 N 0.57823(15) 0.21724(8) 0.51945(14) 0.0238(5) Uani 1 1 d . .
O2 O 0.60929(13) 0.22705(7) 0.37578(12) 0.0270(4) Uani 1 1 d . .
Ti2 Ti 0.21672(3) 0.44260(2) 0.39683(3) 0.02213(14) Uani 1 1 d . .
C3 C 0.5673(2) 0.20777(11) 0.59711(18) 0.0291(6) Uani 1 1 d . .
H3A H 0.5972 0.1776 0.6231 0.035 Uiso 1 1 calc R U
H3B H 0.5055 0.2054 0.5883 0.035 Uiso 1 1 calc R U
N3 N 0.31847(16) 0.49439(9) 0.56892(15) 0.0304(6) Uani 1 1 d . .
O3 O 0.77833(13) 0.25905(7) 0.46890(13) 0.0301(5) Uani 1 1 d . .
C4 C 0.54268(18) 0.18482(10) 0.45353(18) 0.0253(6) Uani 1 1 d . .
N4 N 0.37091(15) 0.51768(8) 0.48005(15) 0.0281(5) Uani 1 1 d . .
O4 O 0.64647(12) 0.31708(6) 0.33226(11) 0.0213(4) Uani 1 1 d . .
C5 C 0.4914(2) 0.14625(10) 0.4584(2) 0.0325(7) Uani 1 1 d . .
H5 H 0.4817 0.1412 0.5071 0.039 Uiso 1 1 calc R U
O5 O 0.18619(14) 0.42835(7) 0.48509(12) 0.0296(5) Uani 1 1 d . .
C6 C 0.4545(2) 0.11539(11) 0.3932(2) 0.0381(8) Uani 1 1 d . .
H6 H 0.4189 0.0895 0.3970 0.046 Uiso 1 1 calc R U
O6 O 0.28927(12) 0.45910(7) 0.34157(12) 0.0269(4) Uani 1 1 d . .
C7 C 0.4691(2) 0.12181(11) 0.3224(2) 0.0357(7) Uani 1 1 d . .
H7 H 0.4432 0.1006 0.2774 0.043 Uiso 1 1 calc R U
O7 O 0.12811(13) 0.48207(7) 0.34346(13) 0.0296(5) Uani 1 1 d . .
C8 C 0.5214(2) 0.15933(11) 0.3173(2) 0.0319(7) Uani 1 1 d . .
H8 H 0.5318 0.1634 0.2687 0.038 Uiso 1 1 calc R U
O8 O 0.19689(12) 0.38093(7) 0.35451(11) 0.0225(4) Uani 1 1 d . .
C9 C 0.55917(18) 0.19121(10) 0.38211(18) 0.0256(6) Uani 1 1 d . .
C10 C 0.69338(18) 0.32083(10) 0.62419(17) 0.0249(6) Uani 1 1 d . .
C11 C 0.71497(18) 0.35008(10) 0.56999(17) 0.0245(6) Uani 1 1 d . .
C12 C 0.76332(19) 0.39192(10) 0.59979(18) 0.0277(6) Uani 1 1 d . .
H12 H 0.7794 0.4115 0.5639 0.033 Uiso 1 1 calc R U
C13 C 0.7884(2) 0.40556(11) 0.68069(19) 0.0333(7) Uani 1 1 d . .
H13 H 0.8215 0.4341 0.7000 0.040 Uiso 1 1 calc R U
C14 C 0.7650(2) 0.37741(12) 0.73320(19) 0.0374(7) Uani 1 1 d . .
H14 H 0.7810 0.3870 0.7885 0.045 Uiso 1 1 calc R U
C15 C 0.7182(2) 0.33528(11) 0.70531(18) 0.0332(7) Uani 1 1 d . .
H15 H 0.7028 0.3160 0.7419 0.040 Uiso 1 1 calc R U
C16 C 0.8320(2) 0.21722(11) 0.49556(19) 0.0327(7) Uani 1 1 d . .
H16 H 0.8937 0.2279 0.5176 0.039 Uiso 1 1 calc R U
C17 C 0.8175(2) 0.18455(13) 0.4239(2) 0.0403(8) Uani 1 1 d . .
H17A H 0.8565 0.1567 0.4413 0.060 Uiso 1 1 calc R U
H17B H 0.8292 0.2024 0.3815 0.060 Uiso 1 1 calc R U
H17C H 0.7575 0.1733 0.4020 0.060 Uiso 1 1 calc R U
C18 C 0.8138(2) 0.19293(13) 0.5638(2) 0.0405(8) Uani 1 1 d . .
H18A H 0.8535 0.1656 0.5850 0.061 Uiso 1 1 calc R U
H18B H 0.7541 0.1812 0.5428 0.061 Uiso 1 1 calc R U
H18C H 0.8222 0.2163 0.6077 0.061 Uiso 1 1 calc R U
C19 C 0.62113(17) 0.35381(9) 0.27820(16) 0.0199(5) Uani 1 1 d . .
C20 C 0.53199(17) 0.36580(9) 0.24056(16) 0.0216(6) Uani 1 1 d . .
C21 C 0.50861(19) 0.40333(10) 0.18355(17) 0.0269(6) Uani 1 1 d . .
H21 H 0.4495 0.4124 0.1591 0.032 Uiso 1 1 calc R U
C22 C 0.5681(2) 0.42803(10) 0.16109(17) 0.0276(6) Uani 1 1 d . .
C23 C 0.65421(19) 0.41524(10) 0.19826(17) 0.0249(6) Uani 1 1 d . .
H23 H 0.6952 0.4318 0.1827 0.030 Uiso 1 1 calc R U
C24 C 0.68385(17) 0.37905(9) 0.25761(16) 0.0215(6) Uani 1 1 d . .
C25 C 0.5399(2) 0.46820(12) 0.0986(2) 0.0402(8) Uani 1 1 d . .
H25A H 0.5838 0.4729 0.0753 0.060 Uiso 1 1 calc R U
H25B H 0.5329 0.4982 0.1248 0.060 Uiso 1 1 calc R U
H25C H 0.4848 0.4595 0.0550 0.060 Uiso 1 1 calc R U
C26 C 0.46121(18) 0.33883(10) 0.25931(17) 0.0237(6) Uani 1 1 d . .
C27 C 0.45873(19) 0.28508(10) 0.23488(18) 0.0270(6) Uani 1 1 d . .
H27A H 0.4211 0.2671 0.2557 0.040 Uiso 1 1 calc R U
H27B H 0.5173 0.2716 0.2581 0.040 Uiso 1 1 calc R U
H27C H 0.4362 0.2824 0.1753 0.040 Uiso 1 1 calc R U
C28 C 0.4754(2) 0.34338(12) 0.34937(19) 0.0323(7) Uani 1 1 d . .
H28A H 0.4369 0.3210 0.3618 0.048 Uiso 1 1 calc R U
H28B H 0.4630 0.3766 0.3608 0.048 Uiso 1 1 calc R U
H28C H 0.5356 0.3355 0.3833 0.048 Uiso 1 1 calc R U
C29 C 0.37071(19) 0.35877(12) 0.2118(2) 0.0376(8) Uani 1 1 d . .
H29A H 0.3284 0.3401 0.2253 0.056 Uiso 1 1 calc R U
H29B H 0.3574 0.3563 0.1531 0.056 Uiso 1 1 calc R U
H29C H 0.3683 0.3928 0.2264 0.056 Uiso 1 1 calc R U
C30 C 0.78144(18) 0.36859(11) 0.29895(18) 0.0276(6) Uani 1 1 d . .
C31 C 0.8346(2) 0.39943(13) 0.2625(2) 0.0381(8) Uani 1 1 d . .
H31A H 0.8961 0.3919 0.2906 0.057 Uiso 1 1 calc R U
H31B H 0.8250 0.4338 0.2694 0.057 Uiso 1 1 calc R U
H31C H 0.8163 0.3921 0.2042 0.057 Uiso 1 1 calc R U
C32 C 0.8019(2) 0.31548(11) 0.2878(2) 0.0346(7) Uani 1 1 d . .
H32A H 0.8647 0.3108 0.3099 0.052 Uiso 1 1 calc R U
H32B H 0.7780 0.3074 0.2295 0.052 Uiso 1 1 calc R U
H32C H 0.7761 0.2944 0.3167 0.052 Uiso 1 1 calc R U
C33 C 0.8140(2) 0.38189(12) 0.38995(19) 0.0339(7) Uani 1 1 d . .
H33A H 0.8759 0.3747 0.4161 0.051 Uiso 1 1 calc R U
H33B H 0.7824 0.3630 0.4162 0.051 Uiso 1 1 calc R U
H33C H 0.8045 0.4165 0.3955 0.051 Uiso 1 1 calc R U
C34 C 0.31221(19) 0.48859(10) 0.49168(17) 0.0260(6) Uani 1 1 d . .
C35 C 0.3851(2) 0.53006(12) 0.6152(2) 0.0389(8) Uani 1 1 d . .
H35A H 0.4321 0.5146 0.6614 0.047 Uiso 1 1 calc R U
H35B H 0.3598 0.5567 0.6361 0.047 Uiso 1 1 calc R U
C36 C 0.4176(2) 0.54823(11) 0.5519(2) 0.0345(7) Uani 1 1 d . .
H36A H 0.4035 0.5829 0.5397 0.041 Uiso 1 1 calc R U
H36B H 0.4809 0.5438 0.5704 0.041 Uiso 1 1 calc R U
C37 C 0.38578(18) 0.52350(10) 0.40759(19) 0.0292(6) Uani 1 1 d . .
C38 C 0.4426(2) 0.55904(11) 0.4029(2) 0.0366(7) Uani 1 1 d . .
H38 H 0.4718 0.5790 0.4490 0.044 Uiso 1 1 calc R U
C39 C 0.4570(2) 0.56563(12) 0.3321(2) 0.0427(8) Uani 1 1 d . .
H39 H 0.4961 0.5899 0.3297 0.051 Uiso 1 1 calc R U
C40 C 0.4147(2) 0.53687(12) 0.2645(2) 0.0405(8) Uani 1 1 d . .
H40 H 0.4238 0.5418 0.2154 0.049 Uiso 1 1 calc R U
C41 C 0.35921(19) 0.50097(11) 0.26872(19) 0.0313(7) Uani 1 1 d . .
H41 H 0.3311 0.4810 0.2225 0.038 Uiso 1 1 calc R U
C42 C 0.34374(18) 0.49357(10) 0.33957(19) 0.0264(6) Uani 1 1 d . .
C43 C 0.2720(2) 0.46922(11) 0.60791(18) 0.0322(7) Uani 1 1 d . .
C44 C 0.2066(2) 0.43661(10) 0.56465(18) 0.0306(7) Uani 1 1 d . .
C45 C 0.1615(2) 0.41249(11) 0.6050(2) 0.0364(7) Uani 1 1 d . .
H45 H 0.1170 0.3904 0.5757 0.044 Uiso 1 1 calc R U
C46 C 0.1806(3) 0.42031(12) 0.6872(2) 0.0415(8) Uani 1 1 d . .
H46 H 0.1492 0.4038 0.7140 0.050 Uiso 1 1 calc R U
C47 C 0.2453(3) 0.45216(13) 0.7296(2) 0.0470(9) Uani 1 1 d . .
H47 H 0.2587 0.4575 0.7861 0.056 Uiso 1 1 calc R U
C48 C 0.2910(3) 0.47644(12) 0.6914(2) 0.0430(8) Uani 1 1 d . .
H48 H 0.3357 0.4982 0.7217 0.052 Uiso 1 1 calc R U
C49 C 0.0437(2) 0.48848(11) 0.3449(2) 0.0348(7) Uani 1 1 d . .
H49 H 0.0220 0.4564 0.3551 0.042 Uiso 1 1 calc R U
C50 C -0.0157(2) 0.50678(14) 0.2618(2) 0.0467(9) Uani 1 1 d . .
H50A H -0.0741 0.5110 0.2610 0.070 Uiso 1 1 calc R U
H50B H -0.0172 0.4833 0.2199 0.070 Uiso 1 1 calc R U
H50C H 0.0057 0.5379 0.2508 0.070 Uiso 1 1 calc R U
C51 C 0.0494(2) 0.52263(14) 0.4132(2) 0.0495(9) Uani 1 1 d . .
H51A H -0.0076 0.5257 0.4160 0.074 Uiso 1 1 calc R U
H51B H 0.0689 0.5545 0.4030 0.074 Uiso 1 1 calc R U
H51C H 0.0906 0.5098 0.4651 0.074 Uiso 1 1 calc R U
C52 C 0.21267(17) 0.33790(9) 0.32608(17) 0.0225(6) Uani 1 1 d . .
C53 C 0.27263(18) 0.30544(10) 0.38001(17) 0.0245(6) Uani 1 1 d . .
C54 C 0.28789(19) 0.26176(10) 0.34865(19) 0.0281(6) Uani 1 1 d . .
H54 H 0.3293 0.2400 0.3841 0.034 Uiso 1 1 calc R U
C55 C 0.2448(2) 0.24892(11) 0.2677(2) 0.0304(7) Uani 1 1 d . .
C56 C 0.18529(19) 0.28101(11) 0.21690(18) 0.0288(6) Uani 1 1 d . .
H56 H 0.1552 0.2723 0.1613 0.035 Uiso 1 1 calc R U
C57 C 0.16714(18) 0.32574(10) 0.24330(17) 0.0246(6) Uani 1 1 d . .
C58 C 0.2632(2) 0.20099(12) 0.2364(2) 0.0419(8) Uani 1 1 d . .
H58A H 0.2157 0.1930 0.1848 0.063 Uiso 1 1 calc R U
H58B H 0.2685 0.1756 0.2766 0.063 Uiso 1 1 calc R U
H58C H 0.3172 0.2033 0.2275 0.063 Uiso 1 1 calc R U
C59 C 0.3162(2) 0.31620(11) 0.47193(18) 0.0292(6) Uani 1 1 d . .
C60 C 0.2463(2) 0.31743(12) 0.50813(19) 0.0346(7) Uani 1 1 d . .
H60A H 0.2726 0.3268 0.5658 0.052 Uiso 1 1 calc R U
H60B H 0.2201 0.2853 0.5035 0.052 Uiso 1 1 calc R U
H60C H 0.2017 0.3410 0.4782 0.052 Uiso 1 1 calc R U
C61 C 0.3686(2) 0.36372(11) 0.48976(18) 0.0311(7) Uani 1 1 d . .
H61A H 0.3637 0.3799 0.5369 0.047 Uiso 1 1 calc R U
H61B H 0.3460 0.3850 0.4421 0.047 Uiso 1 1 calc R U
H61C H 0.4295 0.3564 0.5016 0.047 Uiso 1 1 calc R U
C62 C 0.3808(2) 0.27658(12) 0.5181(2) 0.0406(8) Uani 1 1 d . .
H62A H 0.4088 0.2855 0.5758 0.061 Uiso 1 1 calc R U
H62B H 0.4248 0.2731 0.4947 0.061 Uiso 1 1 calc R U
H62C H 0.3502 0.2458 0.5134 0.061 Uiso 1 1 calc R U
C63 C 0.09979(19) 0.35994(11) 0.18311(18) 0.0292(6) Uani 1 1 d . .
C64 C 0.02810(19) 0.37163(12) 0.21367(19) 0.0322(7) Uani 1 1 d . .
H64A H -0.0144 0.3931 0.1746 0.048 Uiso 1 1 calc R U
H64B H 0.0532 0.3877 0.2669 0.048 Uiso 1 1 calc R U
H64C H -0.0003 0.3416 0.2190 0.048 Uiso 1 1 calc R U
C65 C 0.0552(2) 0.33671(14) 0.0983(2) 0.0409(8) Uani 1 1 d . .
H65A H 0.0120 0.3591 0.0623 0.061 Uiso 1 1 calc R U
H65B H 0.0268 0.3066 0.1035 0.061 Uiso 1 1 calc R U
H65C H 0.0985 0.3296 0.0753 0.061 Uiso 1 1 calc R U
C66 C 0.1429(2) 0.40650(12) 0.17028(19) 0.0341(7) Uani 1 1 d . .
H66A H 0.0990 0.4277 0.1321 0.051 Uiso 1 1 calc R U
H66B H 0.1863 0.3984 0.1479 0.051 Uiso 1 1 calc R U
H66C H 0.1708 0.4232 0.2227 0.051 Uiso 1 1 calc R U
C1S C 0.0225(12) 0.5807(6) 0.0995(11) 0.299(9) Uani 1 1 d . U
H1SA H 0.0525 0.5970 0.1518 0.448 Uiso 1 1 calc R U
H1SB H -0.0331 0.5682 0.0973 0.448 Uiso 1 1 calc R U
H1SC H 0.0125 0.6037 0.0548 0.448 Uiso 1 1 calc R U
C2S C 0.0767(9) 0.5396(4) 0.0913(8) 0.204(5) Uani 1 1 d . U
H2SA H 0.0816 0.5154 0.1340 0.244 Uiso 1 1 calc R U
H2SB H 0.1356 0.5521 0.1027 0.244 Uiso 1 1 calc R U
C3S C 0.0442(7) 0.5125(5) 0.0059(8) 0.192(5) Uani 1 1 d . U
H3SA H 0.0361 0.5359 -0.0387 0.230 Uiso 1 1 calc R U
H3SB H 0.0870 0.4879 0.0055 0.230 Uiso 1 1 calc R U
C7S C 0.2396(4) 0.3461(2) -0.0442(3) 0.0832(15) Uani 1 1 d . .
H7SA H 0.2053 0.3237 -0.0873 0.100 Uiso 1 1 calc R U
H7SB H 0.2272 0.3407 0.0047 0.100 Uiso 1 1 calc R U
H7SC H 0.3012 0.3406 -0.0314 0.100 Uiso 1 1 calc R U
C8S C 0.2175(4) 0.3954(2) -0.0720(3) 0.0914(19) Uani 1 1 d . .
H8A H 0.1543 0.3996 -0.0894 0.110 Uiso 1 1 calc R U
H8B H 0.2318 0.4006 -0.1206 0.110 Uiso 1 1 calc R U
C9S C 0.2615(3) 0.4335(2) -0.0107(3) 0.0741(14) Uani 1 1 d . .
H9SA H 0.2447 0.4287 0.0365 0.089 Uiso 1 1 calc R U
H9SB H 0.3245 0.4276 0.0088 0.089 Uiso 1 1 calc R U
C10S C 0.2462(4) 0.4845(2) -0.0351(3) 0.0910(17) Uani 1 1 d . .
H10A H 0.1832 0.4905 -0.0561 0.109 Uiso 1 1 calc R U
H10B H 0.2652 0.4900 -0.0807 0.109 Uiso 1 1 calc R U
C11S C 0.2897(4) 0.5210(2) 0.0298(3) 0.0833(15) Uani 1 1 d . .
H11A H 0.2678 0.5164 0.0737 0.100 Uiso 1 1 calc R U
H11B H 0.3522 0.5132 0.0533 0.100 Uiso 1 1 calc R U
C12S C 0.2817(5) 0.5706(2) 0.0092(4) 0.100(2) Uani 1 1 d . .
H12A H 0.3155 0.5898 0.0573 0.120 Uiso 1 1 calc R U
H12B H 0.2208 0.5801 -0.0099 0.120 Uiso 1 1 calc R U
H12C H 0.3032 0.5763 -0.0342 0.120 Uiso 1 1 calc R U
C13S C -0.0246(3) 0.17569(16) 0.1099(3) 0.0665(12) Uani 1 1 d . .
H13A H -0.0707 0.1865 0.0593 0.100 Uiso 1 1 calc R U
H13B H -0.0262 0.1403 0.1136 0.100 Uiso 1 1 calc R U
H13C H 0.0316 0.1857 0.1100 0.100 Uiso 1 1 calc R U
C14S C -0.0376(3) 0.19834(15) 0.1831(3) 0.0546(10) Uani 1 1 d . .
H14A H -0.0299 0.2338 0.1820 0.065 Uiso 1 1 calc R U
H14B H -0.0975 0.1921 0.1782 0.065 Uiso 1 1 calc R U
C15S C 0.0245(3) 0.17869(16) 0.2638(3) 0.0590(11) Uani 1 1 d . .
H15A H 0.0179 0.1431 0.2637 0.071 Uiso 1 1 calc R U
H15B H 0.0843 0.1857 0.2688 0.071 Uiso 1 1 calc R U
C16S C 0.0124(3) 0.19897(16) 0.3373(3) 0.0606(11) Uani 1 1 d . .
H16A H -0.0488 0.1945 0.3299 0.073 Uiso 1 1 calc R U
H16B H 0.0483 0.1799 0.3858 0.073 Uiso 1 1 calc R U
C17S C 0.0350(3) 0.25146(15) 0.3544(3) 0.0544(10) Uani 1 1 d . .
H17D H -0.0035 0.2709 0.3077 0.065 Uiso 1 1 calc R U
H17E H 0.0951 0.2566 0.3587 0.065 Uiso 1 1 calc R U
C18S C 0.0271(3) 0.26987(18) 0.4329(3) 0.0604(11) Uani 1 1 d . .
H18D H 0.0423 0.3043 0.4403 0.091 Uiso 1 1 calc R U
H18E H 0.0663 0.2515 0.4797 0.091 Uiso 1 1 calc R U
H18F H -0.0325 0.2655 0.4288 0.091 Uiso 1 1 calc R U

loop_
_atom_site_aniso_label
_atom_site_aniso_U_11
_atom_site_aniso_U_22
_atom_site_aniso_U_33
_atom_site_aniso_U_23
_atom_site_aniso_U_13
_atom_site_aniso_U_12
C1 0.0222(13) 0.0196(13) 0.0278(15) 0.0058(11) 0.0103(12) 0.0041(11)
N1 0.0261(12) 0.0260(12) 0.0219(12) 0.0057(9) 0.0111(10) 0.0033(10)
O1 0.0353(11) 0.0226(10) 0.0246(10) 0.0023(8) 0.0112(9) -0.0021(8)
Ti1 0.0237(3) 0.0194(3) 0.0231(3) 0.00382(19) 0.0111(2) 0.00095(19)
C2 0.0333(16) 0.0312(16) 0.0274(15) 0.0055(12) 0.0150(13) -0.0002(13)
N2 0.0271(12) 0.0209(12) 0.0261(12) 0.0053(9) 0.0135(10) 0.0018(9)
O2 0.0354(11) 0.0214(10) 0.0289(10) 0.0017(8) 0.0177(9) -0.0033(8)
Ti2 0.0238(3) 0.0182(3) 0.0241(3) -0.00284(19) 0.0089(2) -0.00128(19)
C3 0.0340(16) 0.0285(15) 0.0315(16) 0.0091(12) 0.0199(13) 0.0039(12)
N3 0.0365(14) 0.0218(12) 0.0270(13) -0.0058(10) 0.0057(11) 0.0028(10)
O3 0.0282(11) 0.0283(11) 0.0335(11) 0.0083(9) 0.0115(9) 0.0035(8)
C4 0.0255(14) 0.0194(13) 0.0338(16) 0.0039(11) 0.0145(12) 0.0033(11)
N4 0.0260(12) 0.0204(12) 0.0308(13) -0.0053(10) 0.0032(10) 0.0007(10)
O4 0.0225(9) 0.0209(9) 0.0219(9) 0.0031(7) 0.0104(8) 0.0005(7)
C5 0.0395(17) 0.0237(15) 0.0416(18) 0.0039(13) 0.0236(15) 0.0002(13)
O5 0.0379(12) 0.0276(11) 0.0263(10) -0.0050(8) 0.0156(9) -0.0026(9)
C6 0.0432(19) 0.0222(15) 0.057(2) -0.0007(14) 0.0288(17) -0.0054(13)
O6 0.0275(10) 0.0249(10) 0.0290(11) -0.0043(8) 0.0116(9) -0.0068(8)
C7 0.0430(18) 0.0223(15) 0.0454(19) -0.0080(13) 0.0212(16) -0.0049(13)
O7 0.0277(11) 0.0248(10) 0.0366(12) 0.0013(9) 0.0129(9) 0.0026(8)
C8 0.0404(17) 0.0243(15) 0.0371(17) -0.0020(13) 0.0217(14) 0.0002(13)
O8 0.0248(10) 0.0203(9) 0.0226(10) -0.0016(7) 0.0093(8) -0.0016(8)
C9 0.0269(14) 0.0181(13) 0.0339(16) 0.0042(11) 0.0138(13) 0.0017(11)
C10 0.0246(14) 0.0242(14) 0.0243(14) 0.0023(11) 0.0078(12) 0.0035(11)
C11 0.0240(14) 0.0254(14) 0.0228(14) 0.0011(11) 0.0075(11) 0.0053(11)
C12 0.0285(15) 0.0240(14) 0.0287(15) 0.0039(12) 0.0090(12) 0.0031(12)
C13 0.0317(16) 0.0279(16) 0.0349(17) -0.0026(13) 0.0068(14) 0.0001(13)
C14 0.0456(19) 0.0352(17) 0.0260(16) -0.0042(13) 0.0078(14) -0.0026(15)
C15 0.0398(17) 0.0343(17) 0.0251(15) 0.0030(13) 0.0123(13) 0.0017(14)
C16 0.0286(16) 0.0340(17) 0.0341(17) 0.0068(13) 0.0104(13) 0.0067(13)
C17 0.0411(19) 0.0426(19) 0.0366(18) 0.0017(15) 0.0144(15) 0.0094(15)
C18 0.0385(18) 0.0436(19) 0.0384(18) 0.0149(15) 0.0138(15) 0.0091(15)
C19 0.0260(14) 0.0158(12) 0.0190(13) -0.0011(10) 0.0098(11) 0.0003(10)
C20 0.0242(14) 0.0184(13) 0.0230(14) -0.0039(10) 0.0101(11) -0.0008(11)
C21 0.0263(15) 0.0230(14) 0.0273(15) 0.0000(11) 0.0059(12) 0.0024(11)
C22 0.0365(16) 0.0205(14) 0.0248(14) 0.0016(11) 0.0106(13) -0.0003(12)
C23 0.0317(15) 0.0209(14) 0.0259(14) -0.0002(11) 0.0152(12) -0.0037(11)
C24 0.0250(14) 0.0192(13) 0.0223(13) -0.0029(10) 0.0114(11) -0.0018(11)
C25 0.047(2) 0.0309(17) 0.0382(18) 0.0123(14) 0.0114(15) 0.0018(14)
C26 0.0232(14) 0.0228(14) 0.0267(14) -0.0035(11) 0.0112(12) -0.0019(11)
C27 0.0296(15) 0.0251(15) 0.0305(15) -0.0047(12) 0.0162(13) -0.0070(12)
C28 0.0331(16) 0.0376(17) 0.0333(16) -0.0107(13) 0.0208(14) -0.0093(13)
C29 0.0239(15) 0.0338(17) 0.055(2) 0.0034(15) 0.0147(15) 0.0005(13)
C30 0.0237(14) 0.0285(15) 0.0339(16) 0.0020(12) 0.0148(13) -0.0025(12)
C31 0.0294(16) 0.0423(19) 0.048(2) 0.0063(15) 0.0208(15) -0.0054(14)
C32 0.0284(16) 0.0343(17) 0.0461(19) 0.0059(14) 0.0198(14) 0.0063(13)
C33 0.0248(15) 0.0391(18) 0.0342(17) 0.0015(14) 0.0073(13) -0.0073(13)
C34 0.0295(15) 0.0182(13) 0.0273(15) -0.0013(11) 0.0078(12) 0.0051(11)
C35 0.0417(19) 0.0299(16) 0.0325(17) -0.0116(13) 0.0003(14) 0.0021(14)
C36 0.0283(16) 0.0236(15) 0.0398(18) -0.0098(13) -0.0001(14) 0.0028(12)
C37 0.0233(14) 0.0223(14) 0.0400(17) -0.0018(12) 0.0100(13) 0.0014(11)
C38 0.0290(16) 0.0256(16) 0.052(2) -0.0072(14) 0.0128(15) -0.0073(13)
C39 0.0379(18) 0.0287(17) 0.066(2) -0.0027(16) 0.0243(18) -0.0102(14)
C40 0.0416(19) 0.0337(17) 0.054(2) 0.0014(16) 0.0275(17) -0.0051(15)
C41 0.0309(16) 0.0274(15) 0.0371(17) -0.0007(13) 0.0148(14) -0.0006(12)
C42 0.0217(14) 0.0188(13) 0.0382(16) 0.0009(12) 0.0110(12) 0.0020(11)
C43 0.0439(18) 0.0247(15) 0.0264(15) -0.0008(12) 0.0118(14) 0.0104(13)
C44 0.0410(17) 0.0223(14) 0.0298(16) -0.0011(12) 0.0149(14) 0.0099(13)
C45 0.050(2) 0.0274(16) 0.0378(18) 0.0020(13) 0.0237(16) 0.0105(14)
C46 0.066(2) 0.0318(17) 0.0365(18) 0.0072(14) 0.0304(18) 0.0182(16)
C47 0.076(3) 0.041(2) 0.0279(17) 0.0033(15) 0.0235(18) 0.0202(19)
C48 0.061(2) 0.0322(17) 0.0305(17) -0.0030(14) 0.0113(16) 0.0115(16)
C49 0.0281(16) 0.0292(16) 0.0488(19) 0.0019(14) 0.0167(14) 0.0035(13)
C50 0.0382(19) 0.044(2) 0.052(2) 0.0006(17) 0.0111(17) 0.0097(16)
C51 0.045(2) 0.049(2) 0.058(2) -0.0006(18) 0.0243(18) 0.0153(17)
C52 0.0244(14) 0.0182(13) 0.0297(15) -0.0027(11) 0.0157(12) -0.0055(11)
C53 0.0260(14) 0.0226(14) 0.0285(15) 0.0000(11) 0.0146(12) -0.0041(11)
C54 0.0295(15) 0.0216(14) 0.0381(17) 0.0016(12) 0.0184(13) 0.0007(12)
C55 0.0339(16) 0.0238(15) 0.0416(17) -0.0070(13) 0.0235(14) -0.0073(12)
C56 0.0295(15) 0.0323(16) 0.0292(15) -0.0104(12) 0.0162(13) -0.0107(12)
C57 0.0224(14) 0.0266(14) 0.0282(15) -0.0044(12) 0.0136(12) -0.0073(11)
C58 0.049(2) 0.0316(17) 0.054(2) -0.0153(15) 0.0290(18) -0.0057(15)
C59 0.0341(16) 0.0276(15) 0.0264(15) 0.0025(12) 0.0122(13) 0.0027(12)
C60 0.0435(18) 0.0344(17) 0.0304(16) 0.0030(13) 0.0191(14) -0.0006(14)
C61 0.0339(16) 0.0315(16) 0.0257(15) -0.0048(12) 0.0090(13) 0.0004(13)
C62 0.047(2) 0.0329(17) 0.0358(18) 0.0055(14) 0.0092(16) 0.0087(15)
C63 0.0255(14) 0.0335(16) 0.0262(15) -0.0035(12) 0.0072(12) -0.0047(12)
C64 0.0256(15) 0.0356(17) 0.0321(16) -0.0026(13) 0.0075(13) -0.0019(13)
C65 0.0324(17) 0.054(2) 0.0301(17) -0.0106(15) 0.0054(14) -0.0048(15)
C66 0.0312(16) 0.0404(18) 0.0270(15) 0.0056(13) 0.0071(13) -0.0033(14)
C1S 0.36(2) 0.238(14) 0.36(2) -0.030(14) 0.214(18) 0.073(14)
C2S 0.260(14) 0.166(10) 0.213(11) -0.048(8) 0.122(10) -0.003(9)
C3S 0.166(10) 0.220(12) 0.206(10) -0.024(8) 0.090(9) 0.009(9)
C7S 0.074(3) 0.100(4) 0.076(3) -0.010(3) 0.029(3) 0.007(3)
C8S 0.101(4) 0.091(4) 0.061(3) 0.006(3) 0.007(3) -0.038(3)
C9S 0.071(3) 0.094(4) 0.054(3) 0.000(3) 0.020(2) -0.014(3)
C10S 0.109(4) 0.079(4) 0.065(3) 0.003(3) 0.011(3) -0.014(3)
C11S 0.095(4) 0.078(4) 0.076(3) -0.007(3) 0.031(3) 0.006(3)
C12S 0.146(6) 0.071(4) 0.095(4) -0.018(3) 0.061(4) -0.020(4)
C13S 0.072(3) 0.053(3) 0.067(3) -0.004(2) 0.019(2) 0.002(2)
C14S 0.048(2) 0.048(2) 0.065(3) 0.0011(19) 0.018(2) 0.0015(18)
C15S 0.060(3) 0.055(2) 0.070(3) 0.011(2) 0.033(2) 0.003(2)
C16S 0.058(3) 0.061(3) 0.070(3) 0.014(2) 0.033(2) 0.004(2)
C17S 0.045(2) 0.063(3) 0.060(2) 0.013(2) 0.0259(19) 0.0031(19)
C18S 0.048(2) 0.080(3) 0.055(2) 0.009(2) 0.022(2) -0.001(2)

loop_
_atom_type_symbol
_atom_type_description
_atom_type_scat_dispersion_real
_atom_type_scat_dispersion_imag
_atom_type_scat_source
C C 0.0033 0.0016 'International Tables Vol C Tables 4.2.6.8 and 6.1.1.4'
N N 0.0061 0.0033 'International Tables Vol C Tables 4.2.6.8 and 6.1.1.4'
O O 0.0106 0.0060 'International Tables Vol C Tables 4.2.6.8 and 6.1.1.4'
Ti Ti 0.2776 0.4457 'International Tables Vol C Tables 4.2.6.8 and 6.1.1.4'
H H 0.0000 0.0000 'International Tables Vol C Tables 4.2.6.8 and 6.1.1.4'

loop_
_geom_angle_atom_site_label_1
_geom_angle_atom_site_label_2
_geom_angle_atom_site_label_3
_geom_angle
_geom_angle_site_symmetry_1
N1 C1 N2 108.3(2) .
N1 C1 Ti1 125.26(19) .
N2 C1 Ti1 126.3(2) .
C1 N1 C10 126.5(2) .
C1 N1 C2 113.1(2) .
C10 N1 C2 120.4(2) .
C11 O1 Ti1 135.71(18) .
O3 Ti1 O4 113.53(9) .
O3 Ti1 O2 101.23(9) .
O4 Ti1 O2 94.62(8) .
O3 Ti1 O1 99.26(10) .
O4 Ti1 O1 91.76(8) .
O2 Ti1 O1 153.96(9) .
O3 Ti1 C1 99.75(10) .
O4 Ti1 C1 146.64(9) .
O2 Ti1 C1 80.46(9) .
O1 Ti1 C1 80.38(9) .
N1 C2 C3 102.9(2) .
N1 C2 H2A 111.2 .
C3 C2 H2A 111.2 .
N1 C2 H2B 111.2 .
C3 C2 H2B 111.2 .
H2A C2 H2B 109.1 .
C1 N2 C4 127.7(2) .
C1 N2 C3 112.6(2) .
C4 N2 C3 119.7(2) .
C9 O2 Ti1 144.14(19) .
O7 Ti2 O8 111.39(9) .
O7 Ti2 O5 97.63(9) .
O8 Ti2 O5 94.73(9) .
O7 Ti2 O6 98.46(9) .
O8 Ti2 O6 93.60(8) .
O5 Ti2 O6 157.75(9) .
O7 Ti2 C34 105.17(10) .
O8 Ti2 C34 143.43(9) .
O5 Ti2 C34 80.50(10) .
O6 Ti2 C34 80.52(10) .
N2 C3 C2 102.8(2) .
N2 C3 H3A 111.2 .
C2 C3 H3A 111.2 .
N2 C3 H3B 111.2 .
C2 C3 H3B 111.2 .
H3A C3 H3B 109.1 .
C34 N3 C43 127.0(3) .
C34 N3 C35 113.0(3) .
C43 N3 C35 119.9(3) .
C16 O3 Ti1 146.57(19) .
C5 C4 C9 119.4(3) .
C5 C4 N2 120.6(3) .
C9 C4 N2 120.0(2) .
C34 N4 C37 127.1(2) .
C34 N4 C36 112.6(3) .
C37 N4 C36 120.1(2) .
C19 O4 Ti1 160.30(17) .
C6 C5 C4 120.7(3) .
C6 C5 H5 119.7 .
C4 C5 H5 119.7 .
C44 O5 Ti2 143.9(2) .
C5 C6 C7 120.4(3) .
C5 C6 H6 119.8 .
C7 C6 H6 119.8 .
C42 O6 Ti2 140.63(19) .
C6 C7 C8 119.6(3) .
C6 C7 H7 120.2 .
C8 C7 H7 120.2 .
C49 O7 Ti2 133.47(19) .
C7 C8 C9 121.2(3) .
C7 C8 H8 119.4 .
C9 C8 H8 119.4 .
C52 O8 Ti2 158.87(17) .
O2 C9 C8 120.1(3) .
O2 C9 C4 121.2(3) .
C8 C9 C4 118.7(3) .
C15 C10 C11 119.3(3) .
C15 C10 N1 120.5(3) .
C11 C10 N1 120.2(2) .
O1 C11 C12 119.3(3) .
O1 C11 C10 121.8(3) .
C12 C11 C10 118.8(3) .
C13 C12 C11 121.3(3) .
C13 C12 H12 119.3 .
C11 C12 H12 119.3 .
C14 C13 C12 119.7(3) .
C14 C13 H13 120.2 .
C12 C13 H13 120.2 .
C13 C14 C15 120.1(3) .
C13 C14 H14 120.0 .
C15 C14 H14 120.0 .
C14 C15 C10 120.9(3) .
C14 C15 H15 119.6 .
C10 C15 H15 119.6 .
O3 C16 C17 109.2(3) .
O3 C16 C18 109.2(3) .
C17 C16 C18 113.3(3) .
O3 C16 H16 108.3 .
C17 C16 H16 108.3 .
C18 C16 H16 108.3 .
C16 C17 H17A 109.5 .
C16 C17 H17B 109.5 .
H17A C17 H17B 109.5 .
C16 C17 H17C 109.5 .
H17A C17 H17C 109.5 .
H17B C17 H17C 109.5 .
C16 C18 H18A 109.5 .
C16 C18 H18B 109.5 .
H18A C18 H18B 109.5 .
C16 C18 H18C 109.5 .
H18A C18 H18C 109.5 .
H18B C18 H18C 109.5 .
O4 C19 C24 119.4(2) .
O4 C19 C20 119.8(2) .
C24 C19 C20 120.8(2) .
C21 C20 C19 117.7(2) .
C21 C20 C26 119.4(2) .
C19 C20 C26 122.9(2) .
C22 C21 C20 122.8(3) .
C22 C21 H21 118.6 .
C20 C21 H21 118.6 .
C23 C22 C21 118.1(3) .
C23 C22 C25 120.9(3) .
C21 C22 C25 121.0(3) .
C22 C23 C24 123.1(3) .
C22 C23 H23 118.5 .
C24 C23 H23 118.5 .
C23 C24 C19 117.5(2) .
C23 C24 C30 119.8(2) .
C19 C24 C30 122.7(2) .
C22 C25 H25A 109.5 .
C22 C25 H25B 109.5 .
H25A C25 H25B 109.5 .
C22 C25 H25C 109.5 .
H25A C25 H25C 109.5 .
H25B C25 H25C 109.5 .
C29 C26 C28 105.7(2) .
C29 C26 C20 112.9(2) .
C28 C26 C20 111.3(2) .
C29 C26 C27 106.2(2) .
C28 C26 C27 110.5(2) .
C20 C26 C27 110.1(2) .
C26 C27 H27A 109.5 .
C26 C27 H27B 109.5 .
H27A C27 H27B 109.5 .
C26 C27 H27C 109.5 .
H27A C27 H27C 109.5 .
H27B C27 H27C 109.5 .
C26 C28 H28A 109.5 .
C26 C28 H28B 109.5 .
H28A C28 H28B 109.5 .
C26 C28 H28C 109.5 .
H28A C28 H28C 109.5 .
H28B C28 H28C 109.5 .
C26 C29 H29A 109.5 .
C26 C29 H29B 109.5 .
H29A C29 H29B 109.5 .
C26 C29 H29C 109.5 .
H29A C29 H29C 109.5 .
H29B C29 H29C 109.5 .
C32 C30 C33 110.9(3) .
C32 C30 C24 111.5(2) .
C33 C30 C24 109.8(2) .
C32 C30 C31 106.2(2) .
C33 C30 C31 106.2(2) .
C24 C30 C31 112.0(2) .
C30 C31 H31A 109.5 .
C30 C31 H31B 109.5 .
H31A C31 H31B 109.5 .
C30 C31 H31C 109.5 .
H31A C31 H31C 109.5 .
H31B C31 H31C 109.5 .
C30 C32 H32A 109.5 .
C30 C32 H32B 109.5 .
H32A C32 H32B 109.5 .
C30 C32 H32C 109.5 .
H32A C32 H32C 109.5 .
H32B C32 H32C 109.5 .
C30 C33 H33A 109.5 .
C30 C33 H33B 109.5 .
H33A C33 H33B 109.5 .
C30 C33 H33C 109.5 .
H33A C33 H33C 109.5 .
H33B C33 H33C 109.5 .
N3 C34 N4 108.1(2) .
N3 C34 Ti2 126.3(2) .
N4 C34 Ti2 125.5(2) .
N3 C35 C36 102.7(2) .
N3 C35 H35A 111.2 .
C36 C35 H35A 111.2 .
N3 C35 H35B 111.2 .
C36 C35 H35B 111.2 .
H35A C35 H35B 109.1 .
N4 C36 C35 103.2(2) .
N4 C36 H36A 111.1 .
C35 C36 H36A 111.1 .
N4 C36 H36B 111.1 .
C35 C36 H36B 111.1 .
H36A C36 H36B 109.1 .
C38 C37 C42 119.4(3) .
C38 C37 N4 120.0(3) .
C42 C37 N4 120.6(3) .
C39 C38 C37 120.7(3) .
C39 C38 H38 119.7 .
C37 C38 H38 119.7 .
C38 C39 C40 120.2(3) .
C38 C39 H39 119.9 .
C40 C39 H39 119.9 .
C41 C40 C39 119.7(3) .
C41 C40 H40 120.1 .
C39 C40 H40 120.1 .
C40 C41 C42 121.2(3) .
C40 C41 H41 119.4 .
C42 C41 H41 119.4 .
O6 C42 C41 119.8(3) .
O6 C42 C37 121.3(3) .
C41 C42 C37 118.8(3) .
C44 C43 C48 118.8(3) .
C44 C43 N3 120.9(3) .
C48 C43 N3 120.3(3) .
O5 C44 C45 119.5(3) .
O5 C44 C43 121.1(3) .
C45 C44 C43 119.4(3) .
C46 C45 C44 121.0(3) .
C46 C45 H45 119.5 .
C44 C45 H45 119.5 .
C47 C46 C45 119.4(3) .
C47 C46 H46 120.3 .
C45 C46 H46 120.3 .
C46 C47 C48 120.9(3) .
C46 C47 H47 119.6 .
C48 C47 H47 119.6 .
C47 C48 C43 120.4(3) .
C47 C48 H48 119.8 .
C43 C48 H48 119.8 .
O7 C49 C51 109.4(3) .
O7 C49 C50 107.9(3) .
C51 C49 C50 112.8(3) .
O7 C49 H49 108.9 .
C51 C49 H49 108.9 .
C50 C49 H49 108.9 .
C49 C50 H50A 109.5 .
C49 C50 H50B 109.5 .
H50A C50 H50B 109.5 .
C49 C50 H50C 109.5 .
H50A C50 H50C 109.5 .
H50B C50 H50C 109.5 .
C49 C51 H51A 109.5 .
C49 C51 H51B 109.5 .
H51A C51 H51B 109.5 .
C49 C51 H51C 109.5 .
H51A C51 H51C 109.5 .
H51B C51 H51C 109.5 .
O8 C52 C53 119.6(2) .
O8 C52 C57 119.4(2) .
C53 C52 C57 120.9(2) .
C54 C53 C52 118.2(3) .
C54 C53 C59 120.4(3) .
C52 C53 C59 121.4(2) .
C55 C54 C53 122.3(3) .
C55 C54 H54 118.9 .
C53 C54 H54 118.9 .
C56 C55 C54 118.1(3) .
C56 C55 C58 121.4(3) .
C54 C55 C58 120.5(3) .
C55 C56 C57 123.1(3) .
C55 C56 H56 118.5 .
C57 C56 H56 118.5 .
C56 C57 C52 117.4(3) .
C56 C57 C63 120.4(3) .
C52 C57 C63 122.3(2) .
C55 C58 H58A 109.5 .
C55 C58 H58B 109.5 .
H58A C58 H58B 109.5 .
C55 C58 H58C 109.5 .
H58A C58 H58C 109.5 .
H58B C58 H58C 109.5 .
C62 C59 C60 106.7(3) .
C62 C59 C53 112.2(2) .
C60 C59 C53 108.7(2) .
C62 C59 C61 105.5(3) .
C60 C59 C61 111.2(2) .
C53 C59 C61 112.5(2) .
C59 C60 H60A 109.5 .
C59 C60 H60B 109.5 .
H60A C60 H60B 109.5 .
C59 C60 H60C 109.5 .
H60A C60 H60C 109.5 .
H60B C60 H60C 109.5 .
C59 C61 H61A 109.5 .
C59 C61 H61B 109.5 .
H61A C61 H61B 109.5 .
C59 C61 H61C 109.5 .
H61A C61 H61C 109.5 .
H61B C61 H61C 109.5 .
C59 C62 H62A 109.5 .
C59 C62 H62B 109.5 .
H62A C62 H62B 109.5 .
C59 C62 H62C 109.5 .
H62A C62 H62C 109.5 .
H62B C62 H62C 109.5 .
C64 C63 C66 110.7(3) .
C64 C63 C65 106.4(2) .
C66 C63 C65 106.5(3) .
C64 C63 C57 110.4(2) .
C66 C63 C57 110.8(2) .
C65 C63 C57 111.9(3) .
C63 C64 H64A 109.5 .
C63 C64 H64B 109.5 .
H64A C64 H64B 109.5 .
C63 C64 H64C 109.5 .
H64A C64 H64C 109.5 .
H64B C64 H64C 109.5 .
C63 C65 H65A 109.5 .
C63 C65 H65B 109.5 .
H65A C65 H65B 109.5 .
C63 C65 H65C 109.5 .
H65A C65 H65C 109.5 .
H65B C65 H65C 109.5 .
C63 C66 H66A 109.5 .
C63 C66 H66B 109.5 .
H66A C66 H66B 109.5 .
C63 C66 H66C 109.5 .
H66A C66 H66C 109.5 .
H66B C66 H66C 109.5 .
C2S C1S H1SA 109.5 .
C2S C1S H1SB 109.5 .
H1SA C1S H1SB 109.5 .
C2S C1S H1SC 109.5 .
H1SA C1S H1SC 109.5 .
H1SB C1S H1SC 109.5 .
C1S C2S C3S 116.9(13) .
C1S C2S H2SA 108.1 .
C3S C2S H2SA 108.1 .
C1S C2S H2SB 108.1 .
C3S C2S H2SB 108.1 .
H2SA C2S H2SB 107.3 .
C3S C3S C2S 107.2(12) 3_565
C3S C3S H3SA 110.3 3_565
C2S C3S H3SA 110.3 .
C3S C3S H3SB 110.3 3_565
C2S C3S H3SB 110.3 .
H3SA C3S H3SB 108.5 .
C8S C7S H7SA 109.5 .
C8S C7S H7SB 109.5 .
H7SA C7S H7SB 109.5 .
C8S C7S H7SC 109.5 .
H7SA C7S H7SC 109.5 .
H7SB C7S H7SC 109.5 .
C7S C8S C9S 115.2(5) .
C7S C8S H8A 108.5 .
C9S C8S H8A 108.5 .
C7S C8S H8B 108.5 .
C9S C8S H8B 108.5 .
H8A C8S H8B 107.5 .
C10S C9S C8S 118.8(5) .
C10S C9S H9SA 107.6 .
C8S C9S H9SA 107.6 .
C10S C9S H9SB 107.6 .
C8S C9S H9SB 107.6 .
H9SA C9S H9SB 107.1 .
C9S C10S C11S 116.3(5) .
C9S C10S H10A 108.2 .
C11S C10S H10A 108.2 .
C9S C10S H10B 108.2 .
C11S C10S H10B 108.2 .
H10A C10S H10B 107.4 .
C12S C11S C10S 119.1(5) .
C12S C11S H11A 107.5 .
C10S C11S H11A 107.5 .
C12S C11S H11B 107.5 .
C10S C11S H11B 107.5 .
H11A C11S H11B 107.0 .
C11S C12S H12A 109.5 .
C11S C12S H12B 109.5 .
H12A C12S H12B 109.5 .
C11S C12S H12C 109.5 .
H12A C12S H12C 109.5 .
H12B C12S H12C 109.5 .
C14S C13S H13A 109.5 .
C14S C13S H13B 109.5 .
H13A C13S H13B 109.5 .
C14S C13S H13C 109.5 .
H13A C13S H13C 109.5 .
H13B C13S H13C 109.5 .
C15S C14S C13S 112.7(4) .
C15S C14S H14A 109.0 .
C13S C14S H14A 109.0 .
C15S C14S H14B 109.0 .
C13S C14S H14B 109.0 .
H14A C14S H14B 107.8 .
C16S C15S C14S 114.5(4) .
C16S C15S H15A 108.6 .
C14S C15S H15A 108.6 .
C16S C15S H15B 108.6 .
C14S C15S H15B 108.6 .
H15A C15S H15B 107.6 .
C17S C16S C15S 115.3(4) .
C17S C16S H16A 108.4 .
C15S C16S H16A 108.4 .
C17S C16S H16B 108.4 .
C15S C16S H16B 108.4 .
H16A C16S H16B 107.5 .
C16S C17S C18S 113.6(4) .
C16S C17S H17D 108.8 .
C18S C17S H17D 108.8 .
C16S C17S H17E 108.8 .
C18S C17S H17E 108.8 .
H17D C17S H17E 107.7 .
C17S C18S H18D 109.5 .
C17S C18S H18E 109.5 .
H18D C18S H18E 109.5 .
C17S C18S H18F 109.5 .
H18D C18S H18F 109.5 .
H18E C18S H18F 109.5 .

loop_
_geom_bond_atom_site_label_1
_geom_bond_atom_site_label_2
_geom_bond_distance
_geom_bond_site_symmetry_2
C1 N1 1.341(4) .
C1 N2 1.348(4) .
C1 Ti1 2.212(3) .
N1 C10 1.411(4) .
N1 C2 1.476(4) .
O1 C11 1.337(3) .
O1 Ti1 1.892(2) .
Ti1 O3 1.769(2) .
Ti1 O4 1.8598(18) .
Ti1 O2 1.876(2) .
C2 C3 1.518(4) .
C2 H2A 0.9900 .
C2 H2B 0.9900 .
N2 C4 1.411(4) .
N2 C3 1.482(4) .
O2 C9 1.331(3) .
Ti2 O7 1.792(2) .
Ti2 O8 1.8397(19) .
Ti2 O5 1.868(2) .
Ti2 O6 1.889(2) .
Ti2 C34 2.222(3) .
C3 H3A 0.9900 .
C3 H3B 0.9900 .
N3 C34 1.344(4) .
N3 C43 1.409(4) .
N3 C35 1.479(4) .
O3 C16 1.429(4) .
C4 C5 1.393(4) .
C4 C9 1.409(4) .
N4 C34 1.347(4) .
N4 C37 1.410(4) .
N4 C36 1.478(4) .
O4 C19 1.348(3) .
C5 C6 1.377(5) .
C5 H5 0.9500 .
O5 C44 1.339(4) .
C6 C7 1.381(5) .
C6 H6 0.9500 .
O6 C42 1.329(3) .
C7 C8 1.384(4) .
C7 H7 0.9500 .
O7 C49 1.436(4) .
C8 C9 1.393(4) .
C8 H8 0.9500 .
O8 C52 1.357(3) .
C10 C15 1.395(4) .
C10 C11 1.406(4) .
C11 C12 1.394(4) .
C12 C13 1.384(4) .
C12 H12 0.9500 .
C13 C14 1.382(5) .
C13 H13 0.9500 .
C14 C15 1.384(5) .
C14 H14 0.9500 .
C15 H15 0.9500 .
C16 C17 1.502(5) .
C16 C18 1.514(4) .
C16 H16 1.0000 .
C17 H17A 0.9800 .
C17 H17B 0.9800 .
C17 H17C 0.9800 .
C18 H18A 0.9800 .
C18 H18B 0.9800 .
C18 H18C 0.9800 .
C19 C24 1.422(4) .
C19 C20 1.422(4) .
C20 C21 1.395(4) .
C20 C26 1.542(4) .
C21 C22 1.388(4) .
C21 H21 0.9500 .
C22 C23 1.382(4) .
C22 C25 1.511(4) .
C23 C24 1.397(4) .
C23 H23 0.9500 .
C24 C30 1.541(4) .
C25 H25A 0.9800 .
C25 H25B 0.9800 .
C25 H25C 0.9800 .
C26 C29 1.527(4) .
C26 C28 1.528(4) .
C26 C27 1.543(4) .
C27 H27A 0.9800 .
C27 H27B 0.9800 .
C27 H27C 0.9800 .
C28 H28A 0.9800 .
C28 H28B 0.9800 .
C28 H28C 0.9800 .
C29 H29A 0.9800 .
C29 H29B 0.9800 .
C29 H29C 0.9800 .
C30 C32 1.537(4) .
C30 C33 1.538(4) .
C30 C31 1.544(4) .
C31 H31A 0.9800 .
C31 H31B 0.9800 .
C31 H31C 0.9800 .
C32 H32A 0.9800 .
C32 H32B 0.9800 .
C32 H32C 0.9800 .
C33 H33A 0.9800 .
C33 H33B 0.9800 .
C33 H33C 0.9800 .
C35 C36 1.510(5) .
C35 H35A 0.9900 .
C35 H35B 0.9900 .
C36 H36A 0.9900 .
C36 H36B 0.9900 .
C37 C38 1.393(4) .
C37 C42 1.408(4) .
C38 C39 1.381(5) .
C38 H38 0.9500 .
C39 C40 1.386(5) .
C39 H39 0.9500 .
C40 C41 1.381(4) .
C40 H40 0.9500 .
C41 C42 1.393(4) .
C41 H41 0.9500 .
C43 C44 1.399(5) .
C43 C48 1.406(4) .
C44 C45 1.394(5) .
C45 C46 1.385(5) .
C45 H45 0.9500 .
C46 C47 1.375(6) .
C46 H46 0.9500 .
C47 C48 1.377(5) .
C47 H47 0.9500 .
C48 H48 0.9500 .
C49 C51 1.511(5) .
C49 C50 1.514(5) .
C49 H49 1.0000 .
C50 H50A 0.9800 .
C50 H50B 0.9800 .
C50 H50C 0.9800 .
C51 H51A 0.9800 .
C51 H51B 0.9800 .
C51 H51C 0.9800 .
C52 C53 1.411(4) .
C52 C57 1.411(4) .
C53 C54 1.393(4) .
C53 C59 1.539(4) .
C54 C55 1.384(4) .
C54 H54 0.9500 .
C55 C56 1.379(4) .
C55 C58 1.513(4) .
C56 C57 1.396(4) .
C56 H56 0.9500 .
C57 C63 1.543(4) .
C58 H58A 0.9800 .
C58 H58B 0.9800 .
C58 H58C 0.9800 .
C59 C62 1.537(4) .
C59 C60 1.539(4) .
C59 C61 1.543(4) .
C60 H60A 0.9800 .
C60 H60B 0.9800 .
C60 H60C 0.9800 .
C61 H61A 0.9800 .
C61 H61B 0.9800 .
C61 H61C 0.9800 .
C62 H62A 0.9800 .
C62 H62B 0.9800 .
C62 H62C 0.9800 .
C63 C64 1.531(4) .
C63 C66 1.535(4) .
C63 C65 1.539(4) .
C64 H64A 0.9800 .
C64 H64B 0.9800 .
C64 H64C 0.9800 .
C65 H65A 0.9800 .
C65 H65B 0.9800 .
C65 H65C 0.9800 .
C66 H66A 0.9800 .
C66 H66B 0.9800 .
C66 H66C 0.9800 .
C1S C2S 1.497(15) .
C1S H1SA 0.9800 .
C1S H1SB 0.9800 .
C1S H1SC 0.9800 .
C2S C3S 1.586(15) .
C2S H2SA 0.9900 .
C2S H2SB 0.9900 .
C3S C3S 1.57(2) 3_565
C3S H3SA 0.9900 .
C3S H3SB 0.9900 .
C7S C8S 1.448(8) .
C7S H7SA 0.9800 .
C7S H7SB 0.9800 .
C7S H7SC 0.9800 .
C8S C9S 1.488(7) .
C8S H8A 0.9900 .
C8S H8B 0.9900 .
C9S C10S 1.468(7) .
C9S H9SA 0.9900 .
C9S H9SB 0.9900 .
C10S C11S 1.493(7) .
C10S H10A 0.9900 .
C10S H10B 0.9900 .
C11S C12S 1.411(7) .
C11S H11A 0.9900 .
C11S H11B 0.9900 .
C12S H12A 0.9800 .
C12S H12B 0.9800 .
C12S H12C 0.9800 .
C13S C14S 1.531(6) .
C13S H13A 0.9800 .
C13S H13B 0.9800 .
C13S H13C 0.9800 .
C14S C15S 1.512(6) .
C14S H14A 0.9900 .
C14S H14B 0.9900 .
C15S C16S 1.504(6) .
C15S H15A 0.9900 .
C15S H15B 0.9900 .
C16S C17S 1.500(6) .
C16S H16A 0.9900 .
C16S H16B 0.9900 .
C17S C18S 1.536(6) .
C17S H17D 0.9900 .
C17S H17E 0.9900 .
C18S H18D 0.9800 .
C18S H18E 0.9800 .
C18S H18F 0.9800 .

loop_
_geom_torsion_atom_site_label_1
_geom_torsion_atom_site_label_2
_geom_torsion_atom_site_label_3
_geom_torsion_atom_site_label_4
_geom_torsion
_geom_torsion_site_symmetry_4
N2 C1 N1 C10 -179.0(2) .
Ti1 C1 N1 C10 4.7(4) .
N2 C1 N1 C2 -0.7(3) .
Ti1 C1 N1 C2 -177.09(19) .
C11 O1 Ti1 O3 -60.6(3) .
C11 O1 Ti1 O4 -174.7(3) .
C11 O1 Ti1 O2 81.0(3) .
C11 O1 Ti1 C1 37.9(3) .
C1 N1 C2 C3 4.1(3) .
C10 N1 C2 C3 -177.6(2) .
N1 C1 N2 C4 179.1(2) .
Ti1 C1 N2 C4 -4.6(4) .
N1 C1 N2 C3 -3.2(3) .
Ti1 C1 N2 C3 173.11(19) .
O3 Ti1 O2 C9 101.2(3) .
O4 Ti1 O2 C9 -143.7(3) .
O1 Ti1 O2 C9 -40.0(4) .
C1 Ti1 O2 C9 3.1(3) .
C1 N2 C3 C2 5.5(3) .
C4 N2 C3 C2 -176.6(2) .
N1 C2 C3 N2 -5.3(3) .
O4 Ti1 O3 C16 -124.1(3) .
O2 Ti1 O3 C16 -24.0(4) .
O1 Ti1 O3 C16 139.9(3) .
C1 Ti1 O3 C16 58.1(4) .
C1 N2 C4 C5 -177.0(3) .
C3 N2 C4 C5 5.4(4) .
C1 N2 C4 C9 3.1(4) .
C3 N2 C4 C9 -174.4(2) .
O3 Ti1 O4 C19 -125.1(5) .
O2 Ti1 O4 C19 130.5(5) .
O1 Ti1 O4 C19 -24.2(5) .
C1 Ti1 O4 C19 50.8(6) .
C9 C4 C5 C6 -2.1(4) .
N2 C4 C5 C6 178.1(3) .
O7 Ti2 O5 C44 -106.9(3) .
O8 Ti2 O5 C44 140.8(3) .
O6 Ti2 O5 C44 29.1(5) .
C34 Ti2 O5 C44 -2.7(3) .
C4 C5 C6 C7 1.0(5) .
O7 Ti2 O6 C42 78.5(3) .
O8 Ti2 O6 C42 -169.3(3) .
O5 Ti2 O6 C42 -57.4(4) .
C34 Ti2 O6 C42 -25.6(3) .
C5 C6 C7 C8 0.4(5) .
O8 Ti2 O7 C49 76.8(3) .
O5 Ti2 O7 C49 -21.3(3) .
O6 Ti2 O7 C49 174.1(3) .
C34 Ti2 O7 C49 -103.5(3) .
C6 C7 C8 C9 -0.7(5) .
O7 Ti2 O8 C52 134.9(5) .
O5 Ti2 O8 C52 -125.0(5) .
O6 Ti2 O8 C52 34.4(5) .
C34 Ti2 O8 C52 -44.6(6) .
Ti1 O2 C9 C8 174.7(2) .
Ti1 O2 C9 C4 -4.9(5) .
C7 C8 C9 O2 -180.0(3) .
C7 C8 C9 C4 -0.4(4) .
C5 C4 C9 O2 -178.6(3) .
N2 C4 C9 O2 1.2(4) .
C5 C4 C9 C8 1.8(4) .
N2 C4 C9 C8 -178.4(3) .
C1 N1 C10 C15 -172.1(3) .
C2 N1 C10 C15 9.8(4) .
C1 N1 C10 C11 9.3(4) .
C2 N1 C10 C11 -168.8(3) .
Ti1 O1 C11 C12 145.4(2) .
Ti1 O1 C11 C10 -36.3(4) .
C15 C10 C11 O1 -176.2(3) .
N1 C10 C11 O1 2.5(4) .
C15 C10 C11 C12 2.2(4) .
N1 C10 C11 C12 -179.2(2) .
O1 C11 C12 C13 176.9(3) .
C10 C11 C12 C13 -1.5(4) .
C11 C12 C13 C14 -0.3(5) .
C12 C13 C14 C15 1.3(5) .
C13 C14 C15 C10 -0.6(5) .
C11 C10 C15 C14 -1.2(5) .
N1 C10 C15 C14 -179.8(3) .
Ti1 O3 C16 C17 65.7(4) .
Ti1 O3 C16 C18 -58.7(4) .
Ti1 O4 C19 C24 109.6(5) .
Ti1 O4 C19 C20 -72.5(6) .
O4 C19 C20 C21 -178.5(2) .
C24 C19 C20 C21 -0.6(4) .
O4 C19 C20 C26 0.7(4) .
C24 C19 C20 C26 178.6(2) .
C19 C20 C21 C22 1.8(4) .
C26 C20 C21 C22 -177.4(3) .
C20 C21 C22 C23 -1.3(4) .
C20 C21 C22 C25 179.5(3) .
C21 C22 C23 C24 -0.6(4) .
C25 C22 C23 C24 178.7(3) .
C22 C23 C24 C19 1.7(4) .
C22 C23 C24 C30 -177.2(3) .
O4 C19 C24 C23 176.8(2) .
C20 C19 C24 C23 -1.1(4) .
O4 C19 C24 C30 -4.3(4) .
C20 C19 C24 C30 177.8(2) .
C21 C20 C26 C29 -1.4(4) .
C19 C20 C26 C29 179.4(3) .
C21 C20 C26 C28 -120.1(3) .
C19 C20 C26 C28 60.8(3) .
C21 C20 C26 C27 117.1(3) .
C19 C20 C26 C27 -62.1(3) .
C23 C24 C30 C32 -122.6(3) .
C19 C24 C30 C32 58.5(3) .
C23 C24 C30 C33 114.0(3) .
C19 C24 C30 C33 -64.8(3) .
C23 C24 C30 C31 -3.8(4) .
C19 C24 C30 C31 177.4(3) .
C43 N3 C34 N4 -176.7(3) .
C35 N3 C34 N4 0.5(3) .
C43 N3 C34 Ti2 6.7(4) .
C35 N3 C34 Ti2 -176.1(2) .
C37 N4 C34 N3 -179.1(3) .
C36 N4 C34 N3 -3.9(3) .
C37 N4 C34 Ti2 -2.5(4) .
C36 N4 C34 Ti2 172.68(19) .
C34 N3 C35 C36 2.9(3) .
C43 N3 C35 C36 -179.7(2) .
C34 N4 C36 C35 5.6(3) .
C37 N4 C36 C35 -178.9(2) .
N3 C35 C36 N4 -4.7(3) .
C34 N4 C37 C38 173.0(3) .
C36 N4 C37 C38 -1.9(4) .
C34 N4 C37 C42 -7.2(4) .
C36 N4 C37 C42 178.0(3) .
C42 C37 C38 C39 1.0(5) .
N4 C37 C38 C39 -179.2(3) .
C37 C38 C39 C40 0.2(5) .
C38 C39 C40 C41 -1.2(5) .
C39 C40 C41 C42 1.1(5) .
Ti2 O6 C42 C41 -155.4(2) .
Ti2 O6 C42 C37 23.8(4) .
C40 C41 C42 O6 179.2(3) .
C40 C41 C42 C37 0.0(4) .
C38 C37 C42 O6 179.7(3) .
N4 C37 C42 O6 -0.1(4) .
C38 C37 C42 C41 -1.1(4) .
N4 C37 C42 C41 179.1(3) .
C34 N3 C43 C44 -5.2(4) .
C35 N3 C43 C44 177.7(3) .
C34 N3 C43 C48 174.5(3) .
C35 N3 C43 C48 -2.5(4) .
Ti2 O5 C44 C45 -176.0(2) .
Ti2 O5 C44 C43 4.3(5) .
C48 C43 C44 O5 -179.8(3) .
N3 C43 C44 O5 0.0(4) .
C48 C43 C44 C45 0.6(4) .
N3 C43 C44 C45 -179.7(3) .
O5 C44 C45 C46 -179.7(3) .
C43 C44 C45 C46 -0.1(4) .
C44 C45 C46 C47 -0.4(5) .
C45 C46 C47 C48 0.3(5) .
C46 C47 C48 C43 0.2(5) .
C44 C43 C48 C47 -0.7(5) .
N3 C43 C48 C47 179.6(3) .
Ti2 O7 C49 C51 85.2(3) .
Ti2 O7 C49 C50 -151.6(2) .
Ti2 O8 C52 C53 67.6(6) .
Ti2 O8 C52 C57 -114.0(5) .
O8 C52 C53 C54 -179.4(2) .
C57 C52 C53 C54 2.2(4) .
O8 C52 C53 C59 4.2(4) .
C57 C52 C53 C59 -174.1(2) .
C52 C53 C54 C55 -1.7(4) .
C59 C53 C54 C55 174.7(3) .
C53 C54 C55 C56 0.4(4) .
C53 C54 C55 C58 -179.7(3) .
C54 C55 C56 C57 0.5(4) .
C58 C55 C56 C57 -179.4(3) .
C55 C56 C57 C52 0.0(4) .
C55 C56 C57 C63 179.9(3) .
O8 C52 C57 C56 -179.7(2) .
C53 C52 C57 C56 -1.4(4) .
O8 C52 C57 C63 0.4(4) .
C53 C52 C57 C63 178.7(2) .
C54 C53 C59 C62 5.4(4) .
C52 C53 C59 C62 -178.4(3) .
C54 C53 C59 C60 -112.3(3) .
C52 C53 C59 C60 63.9(3) .
C54 C53 C59 C61 124.2(3) .
C52 C53 C59 C61 -59.6(3) .
C56 C57 C63 C64 122.2(3) .
C52 C57 C63 C64 -57.9(3) .
C56 C57 C63 C66 -114.7(3) .
C52 C57 C63 C66 65.2(3) .
C56 C57 C63 C65 3.9(4) .
C52 C57 C63 C65 -176.2(3) .
C1S C2S C3S C3S -64.7(19) 3_565
C7S C8S C9S C10S 177.0(6) .
C8S C9S C10S C11S 178.0(6) .
C9S C10S C11S C12S 176.4(6) .
C13S C14S C15S C16S -178.4(4) .
C14S C15S C16S C17S -68.2(5) .
C15S C16S C17S C18S -176.4(4) .
